data_2108738
loop_
_publ_author_name
'Redhammer, G\"unther J.'
'Tippelt, Gerold'
'Stahl, Quirin'
'Benisek, Artur'
'Rettenwander, Daniel'

_publ_section_title
;
 Study on the structural phase transitions in NaSICON-type compounds using
 Ag~3~Sc~2~(PO~4~)~3~ as a model system
;
_journal_coeditor_code RM5035SUP1
_journal_issue 1
_journal_name_full 'Acta Crystallographica Section B'
_journal_page_first 10
_journal_page_last 22
_journal_paper_doi 10.1107/S2052520620014870
_journal_volume 77
_journal_year 2021
_chemical_formula_moiety 'O12  P3  Sc2  Ag3.02'
_chemical_formula_sum 'Ag3.02 O12 P3 Sc2'
_chemical_formula_weight 700.59
_space_group_IT_number 167
_space_group_name_Hall '-R 3 2"c'
_space_group_name_H-M_alt 'R -3 c :H'
_symmetry_cell_setting trigonal
_symmetry_Int_Tables_number 167
_symmetry_space_group_name_Hall '-R 3 2"c'
_symmetry_space_group_name_H-M 'R -3 c :H'
_audit_conform_dict_location ftp://ftp.iucr.org/pub/cif_core.dic
_audit_conform_dict_name cif_core.dic
_audit_conform_dict_version 2.4.5
_audit_creation_date 2020-01-29T14:20:23-00:00
_audit_creation_method 'WinGX routine CIF_UPDATE'
_cell_angle_alpha 90
_cell_angle_beta 90
_cell_angle_gamma 120
_cell_formula_units_Z 6
_cell_length_a 8.9671(8)
_cell_length_b 8.9671(8)
_cell_length_c 22.7622(19)
_cell_measurement_reflns_used 4628
_cell_measurement_temperature 520(1)
_cell_measurement_theta_max 38.358
_cell_measurement_theta_min 2.684
_cell_measurement_wavelength 0.71073
_cell_volume 1585.1(2)
_computing_cell_refinement 'Bruker APEX2 (Bruker, 2012)'
_computing_data_collection 'Bruker APEX2 (Bruker, 2012)'
_computing_data_reduction 'Bruker APEX2 (Bruker, 2012)'
_computing_molecular_graphics 'Ortep for Windows (Farrugia, 2012)'
_computing_publication_material 'WinGX publication routines (Farrugia, 2012)'
_computing_structure_refinement 'SHELXL (Sheldrick, 2015)'
_computing_structure_solution 'SHELXL-2014/7 (Sheldrick, 2014)'
_diffrn_ambient_temperature 520(1)
_diffrn_detector_type CCD
_diffrn_measured_fraction_theta_full 0.991
_diffrn_measured_fraction_theta_max 0.949
_diffrn_measurement_device '3-circle diffractometer'
_diffrn_measurement_device_type 'SMART APEX'
_diffrn_measurement_method 'rotation, \w-scans at different \f positions'
_diffrn_radiation_monochromator graphite
_diffrn_radiation_probe x-ray
_diffrn_radiation_type MoK\a
_diffrn_radiation_wavelength 0.71073
_diffrn_reflns_av_R_equivalents 0.0375
_diffrn_reflns_av_unetI/netI 0.0367
_diffrn_reflns_Laue_measured_fraction_full 0.991
_diffrn_reflns_Laue_measured_fraction_max 0.949
_diffrn_reflns_limit_h_max 15
_diffrn_reflns_limit_h_min -12
_diffrn_reflns_limit_k_max 8
_diffrn_reflns_limit_k_min -15
_diffrn_reflns_limit_l_max 30
_diffrn_reflns_limit_l_min -39
_diffrn_reflns_number 4628
_diffrn_reflns_point_group_measured_fraction_full 0.991
_diffrn_reflns_point_group_measured_fraction_max 0.949
_diffrn_reflns_theta_full 25.242
_diffrn_reflns_theta_max 38.358
_diffrn_reflns_theta_min 2.684
_exptl_absorpt_coefficient_mu 7.235
_exptl_absorpt_correction_T_max 0.581
_exptl_absorpt_correction_T_min 0.417
_exptl_absorpt_correction_type multi-scan
_exptl_absorpt_process_details
;
        multiscan correction with APEX2 software (Bruker 2012)
;
_exptl_crystal_colour 'pale yellow'
_exptl_crystal_density_diffrn 4.404
_exptl_crystal_density_method 'not measured'
_exptl_crystal_description box-shaped
_exptl_crystal_F_000 1949.6
_exptl_crystal_size_max 0.12
_exptl_crystal_size_mid 0.12
_exptl_crystal_size_min 0.08
_refine_diff_density_max 0.777
_refine_diff_density_min -0.64
_refine_diff_density_rms 0.145
_refine_ls_extinction_coef 0.00173(18)
_refine_ls_extinction_expression Fc^*^=kFc[1+0.001xFc^2^\l^3^/sin(2\q)]^-1/4^
_refine_ls_extinction_method 'SHELXL-2014/7 (Sheldrick 2014'
_refine_ls_goodness_of_fit_ref 1.071
_refine_ls_matrix_type full
_refine_ls_number_constraints 0
_refine_ls_number_parameters 60
_refine_ls_number_reflns 924
_refine_ls_number_restraints 0
_refine_ls_restrained_S_all 1.071
_refine_ls_R_factor_all 0.0523
_refine_ls_R_factor_gt 0.0333
_refine_ls_shift/su_max 0
_refine_ls_shift/su_mean 0
_refine_ls_structure_factor_coef Fsqd
_refine_ls_weighting_details 'w=1/[\s^2^(Fo^2^)+(0.0271P)^2^+2.9952P] where P=(Fo^2^+2Fc^2^)/3'
_refine_ls_weighting_scheme calc
_refine_ls_wR_factor_gt 0.0654
_refine_ls_wR_factor_ref 0.0709
_reflns_Friedel_coverage 0
_reflns_number_gt 700
_reflns_number_total 924
_reflns_threshold_expression 'I > 2\s(I)'
_cod_data_source_file rm5035sup1.cif
_cod_data_source_block 520K
_cod_depositor_comments 'Adding full bibliography for 2108735--2108738.cif.'
_cod_original_cell_volume 1585.1(3)
_cod_database_code 2108738
_cod_database_fobs_code 2108738
_shelx_shelxl_version_number 2014/7
_publcif_info_exptl_table_max_cols 5
_publcif_info_exptl_table_use_headnotes y
_publcif_funding_html
;
;

loop_
_symmetry_equiv_pos_as_xyz
'x, y, z'
'-y, x-y, z'
'y, x, -z+1/2'
'-x+y, -x, z'
'-x, -x+y, -z+1/2'
'x-y, -y, -z+1/2'
'x+2/3, y+1/3, z+1/3'
'-y+2/3, x-y+1/3, z+1/3'
'y+2/3, x+1/3, -z+5/6'
'-x+y+2/3, -x+1/3, z+1/3'
'-x+2/3, -x+y+1/3, -z+5/6'
'x-y+2/3, -y+1/3, -z+5/6'
'x+1/3, y+2/3, z+2/3'
'-y+1/3, x-y+2/3, z+2/3'
'y+1/3, x+2/3, -z+7/6'
'-x+y+1/3, -x+2/3, z+2/3'
'-x+1/3, -x+y+2/3, -z+7/6'
'x-y+1/3, -y+2/3, -z+7/6'
'-x, -y, -z'
'y, -x+y, -z'
'-y, -x, z-1/2'
'x-y, x, -z'
'x, x-y, z-1/2'
'-x+y, y, z-1/2'
'-x+2/3, -y+1/3, -z+1/3'
'y+2/3, -x+y+1/3, -z+1/3'
'-y+2/3, -x+1/3, z-1/6'
'x-y+2/3, x+1/3, -z+1/3'
'x+2/3, x-y+1/3, z-1/6'
'-x+y+2/3, y+1/3, z-1/6'
'-x+1/3, -y+2/3, -z+2/3'
'y+1/3, -x+y+2/3, -z+2/3'
'-y+1/3, -x+2/3, z+1/6'
'x-y+1/3, x+2/3, -z+2/3'
'x+1/3, x-y+2/3, z+1/6'
'-x+y+1/3, y+2/3, z+1/6'

loop_
_atom_site_label
_atom_site_type_symbol
_atom_site_fract_x
_atom_site_fract_y
_atom_site_fract_z
_atom_site_U_iso_or_equiv
_atom_site_adp_type
_atom_site_occupancy
_atom_site_site_symmetry_order
_atom_site_calc_flag
_atom_site_refinement_flags_posn
_atom_site_refinement_flags_adp
_atom_site_refinement_flags_occupancy
_atom_site_disorder_assembly
_atom_site_disorder_group
Sc1 Sc 0 0 0.14848(2) 0.01194(13) Uani 1 3 d S T P . .
P1 P 0.29026(7) 0 0.25 0.01233(14) Uani 1 2 d S T P . .
O1 O 0.1810(2) 0.9740(2) 0.19569(7) 0.0292(3) Uani 1 1 d . . . . .
O2 O 0.19695(17) 0.17375(18) 0.09026(6) 0.0219(3) Uani 1 1 d . . . . .
Ag11 Ag 0.014(2) 0.0879(8) 0.00319(13) 0.107(2) Uani 0.1692(9) 1 d . . . . .
Ag21 Ag 0.0180(18) 0.223(2) 0.0271(7) 0.028(4) Uiso 0.0136(12) 1 d . . . . .
Ag22 Ag 0.0172(6) 0.3069(10) 0.0576(4) 0.057(2) Uani 0.142(7) 1 d . . . . .
Ag2 Ag 0.0253(3) 0.3333 0.0833 0.069(4) Uani 0.357(15) 2 d S T . . .

loop_
_atom_site_aniso_label
_atom_site_aniso_U_11
_atom_site_aniso_U_22
_atom_site_aniso_U_33
_atom_site_aniso_U_23
_atom_site_aniso_U_13
_atom_site_aniso_U_12
Sc1 0.01192(16) 0.01192(16) 0.01199(19) 0 0 0.00596(8)
P1 0.00960(19) 0.0121(3) 0.0161(2) 0.0045(2) 0.00224(11) 0.00606(13)
O1 0.0259(7) 0.0332(8) 0.0318(7) 0.0016(7) -0.0122(6) 0.0172(7)
O2 0.0147(6) 0.0177(6) 0.0249(6) 0.0042(5) 0.0056(5) 0.0018(5)
Ag11 0.091(3) 0.178(4) 0.0262(7) 0.0419(19) 0.003(3) 0.049(6)
Ag22 0.0199(9) 0.043(3) 0.091(4) 0.044(3) -0.0007(14) 0.0032(11)
Ag2 0.0184(7) 0.0220(12) 0.166(10) 0.038(3) 0.0191(17) 0.0110(6)

loop_
_atom_type_symbol
_atom_type_description
_atom_type_scat_dispersion_real
_atom_type_scat_dispersion_imag
_atom_type_scat_source
O O 0.0106 0.006 'International Tables Vol C Tables 4.2.6.8 and 6.1.1.4'
P P 0.1023 0.0942 'International Tables Vol C Tables 4.2.6.8 and 6.1.1.4'
Sc Sc 0.2519 0.3716 'International Tables Vol C Tables 4.2.6.8 and 6.1.1.4'
Ag Ag -0.8971 1.1015 'International Tables Vol C Tables 4.2.6.8 and 6.1.1.4'

loop_
_geom_angle_atom_site_label_1
_geom_angle_atom_site_label_2
_geom_angle_atom_site_label_3
_geom_angle
_geom_angle_site_symmetry_1
_geom_angle_site_symmetry_3
_geom_angle_publ_flag
O1 Sc1 O1 95.14(6) 2_665 1_545 ?
O1 Sc1 O1 95.14(6) 2_665 4_455 ?
O1 Sc1 O1 95.14(6) 1_545 4_455 ?
O1 Sc1 O2 89.24(6) 2_665 . ?
O1 Sc1 O2 89.73(6) 1_545 . ?
O1 Sc1 O2 173.12(6) 4_455 . ?
O1 Sc1 O2 173.12(6) 2_665 4 ?
O1 Sc1 O2 89.24(6) 1_545 4 ?
O1 Sc1 O2 89.73(6) 4_455 4 ?
O2 Sc1 O2 85.48(6) . 4 ?
O1 Sc1 O2 89.73(6) 2_665 2 ?
O1 Sc1 O2 173.12(6) 1_545 2 ?
O1 Sc1 O2 89.24(6) 4_455 2 ?
O2 Sc1 O2 85.47(6) . 2 ?
O2 Sc1 O2 85.47(6) 4 2 ?
O1 P1 O1 110.83(13) 1_545 6_665 ?
O1 P1 O2 110.73(8) 1_545 25 ?
O1 P1 O2 107.85(8) 6_665 25 ?
O1 P1 O2 107.86(8) 1_545 36_545 ?
O1 P1 O2 110.73(8) 6_665 36_545 ?
O2 P1 O2 108.84(12) 25 36_545 ?

loop_
_geom_bond_atom_site_label_1
_geom_bond_atom_site_label_2
_geom_bond_distance
_geom_bond_site_symmetry_2
_geom_bond_publ_flag
Sc1 O1 2.0542(14) 2_665 ?
Sc1 O1 2.0542(14) 1_545 yes
Sc1 O1 2.0542(14) 4_455 ?
Sc1 O2 2.1334(13) . yes
Sc1 O2 2.1334(13) 4 ?
Sc1 O2 2.1334(13) 2 ?
P1 O1 1.5215(14) 1_545 yes
P1 O1 1.5215(14) 6_665 ?
P1 O2 1.5360(14) 25 yes
P1 O2 1.5361(14) 36_545 ?
O1 Ag21 2.244(14) 17_554 ?
O1 Ag22 2.360(8) 17_554 ?
O2 Ag21 2.269(13) 4 ?
O2 Ag11 2.325(3) 20 ?
O2 Ag21 2.354(13) . ?
O2 Ag22 2.367(7) 4 ?
O2 Ag11 2.440(10) . ?
O2 Ag2 2.4455(16) 4 ?
O2 Ag11 2.474(11) 4 ?
O2 Ag22 2.550(6) . ?
O2 Ag2 2.578(3) . ?
Ag11 Ag11 0.748(3) 22 yes
Ag11 Ag11 1.271(5) 4 ?
Ag11 Ag21 1.310(19) . yes
Ag11 Ag11 1.475(6) 19 ?
Ag11 Ag21 1.77(2) 20 ?
Ag11 Ag21 1.87(3) 22 ?
Ag11 Ag22 2.309(12) . ?
Ag11 Ag21 2.40(2) 4 ?
Ag21 Ag22 1.03(2) . yes
Ag21 Ag2 1.601(19) . ?
Ag21 Ag11 1.77(2) 22 ?
Ag21 Ag11 1.87(3) 20 ?
Ag21 Ag22 2.18(2) 18_554 ?
Ag21 Ag21 2.28(3) 20 ?
Ag21 Ag11 2.40(2) 2 ?
Ag22 Ag2 0.623(11) . yes
Ag22 Ag22 1.24(2) 18_554 ?
Ag22 Ag21 2.18(2) 18_554 ?
Ag22 Ag11 2.709(17) 22 ?
Ag22 Ag11 2.828(18) 20 ?
Ag22 Ag21 3.038(17) 22 ?
Ag2 Ag22 0.623(11) 18_554 ?
Ag2 Ag21 1.601(19) 18_554 ?
Ag2 Ag11 2.821(4) 18_554 ?

loop_
_publcif_info_cif.paper_type
CB

loop_
_publcif_info_tables.block_id
_publcif_info_tables.reference_item
{29081cf1-5d57-4535-80cc-cb0722ce5c63} '_publcif_info_datablock.publ_exptl'
{00be1a25-c977-4543-a619-11b9c00a4647} '_geom_bond_atom_site_label_1'
{79703c11-041a-46a6-a910-fa3b7f3e377e} '_geom_bond_atom_site_label_1'
{d9376d3c-6623-401b-b3bb-9c4c82ac5ed9} '_geom_bond_atom_site_label_1'
{6ed255fb-6297-4892-ad65-a68153289e8e} '_geom_bond_atom_site_label_1'

loop_
_publcif_info_datablock.id
_publcif_info_datablock.publ_exptl
_publcif_info_datablock.publ_geom
_publcif_info_datablock.structure
{00be1a25-c977-4543-a619-11b9c00a4647} y y y
{79703c11-041a-46a6-a910-fa3b7f3e377e} y y y
{d9376d3c-6623-401b-b3bb-9c4c82ac5ed9} y y y
{6ed255fb-6297-4892-ad65-a68153289e8e} y y y
{29081cf1-5d57-4535-80cc-cb0722ce5c63} ? ? ?

loop_
_publcif_info_exptl_table_extra_item
sin_theta_over_lambda_max

loop_
_publcif_info_exptl_table_header_item
Datablock_name
